data_2312005
loop_
_publ_author_name
'J\/orgensen, Mads R. V.'
'Hathwar, Venkatesha R.'
'Sist, Mattia'
'Wang, Xiaoping'
'Hoffmann, Christina M.'
'Briseno, Alejandro L.'
'Overgaard, Jacob'
'Iversen, Bo B.'

_publ_section_title
;
 Accurate atomic displacement parameters from time-of-flight
 neutron-diffraction data at TOPAZ
;
_journal_coeditor_code PC5039
_journal_issue 6
_journal_name_full 'Acta Crystallographica Section A Foundations and Advances'
_journal_page_first 679
_journal_paper_doi 10.1107/S2053273314015599
_journal_volume 70
_journal_year 2014
_chemical_formula_moiety 'C42 H28'
_chemical_formula_structural 'C42 H28'
_chemical_formula_sum 'C42 H28'
_chemical_formula_weight 532.69
_chemical_name_common Rubrene
_chemical_name_systematic 5,6,11,12-tetraphenyltetracene
_space_group_IT_number 64
_space_group_name_Hall '-C 2ac 2'
_space_group_name_H-M_alt 'C m c e'
_symmetry_cell_setting orthorhombic
_symmetry_Int_Tables_number 64
_symmetry_space_group_name_Hall '-C 2ac 2'
_symmetry_space_group_name_H-M 'C m c e'
_audit_creation_date 2014-01-21T11:07
_audit_creation_method 'from EXP file using GSAS2CIF'
_audit_update_record ' 2014-01-21T11:07  Initial CIF as created by GSAS2CIF'
_cell_angle_alpha 90.0
_cell_angle_beta 90.0
_cell_angle_gamma 90.0
_cell_formula_units_Z 4
_cell_length_a 26.7972(3)
_cell_length_b 7.1617(1)
_cell_length_c 14.1940(2)
_cell_measurement_reflns_used 1000
_cell_measurement_temperature 100(1)
_cell_volume 2724.02(6)
_computing_cell_refinement
;
MANTID (Taylor, J. et al. 2012)
;
_computing_data_collection
;
CrystalPlan (Zikovsky, J. et al. 2011)
;
_computing_data_reduction
;
MANTID (Taylor, J. et al. 2012) & ANVRED2X (local program)
;
_computing_structure_refinement
;
GSAS (Larson & Von Dreele, 2004)
;
_diffrn_ambient_temperature 100(1)
_diffrn_measured_fraction_theta_full 'not applicable to TOF Laue technique'
_diffrn_measured_fraction_theta_max 'not applicable to TOF Laue technique'
_diffrn_measurement_device_type 'TOPAZ Single Crystal Diffractometer'
_diffrn_measurement_method 'time-of-flight Laue'
_diffrn_radiation_monochromator 'not applicable to TOF Laue technique'
_diffrn_radiation_probe neutron
_diffrn_radiation_type neutron
_diffrn_radiation_wavelength 0.4-3.4
_diffrn_reflns_limit_h_max 63
_diffrn_reflns_limit_h_min -58
_diffrn_reflns_limit_k_max 9
_diffrn_reflns_limit_k_min -17
_diffrn_reflns_limit_l_max 34
_diffrn_reflns_limit_l_min -34
_diffrn_reflns_number 24945
_diffrn_reflns_resolution_max 1.25
_diffrn_reflns_theta_full 'not applicable to TOF Laue technique'
_diffrn_source 'spallation neutron source'
_diffrn_source_type 'SNS BL12'
_exptl_absorpt_coefficient_mu 0.1978
_exptl_absorpt_correction_T_max 0.8478
_exptl_absorpt_correction_T_min 0.6455
_exptl_absorpt_correction_type analytical
_exptl_absorpt_process_details
;
The linear absorption coefficient is wavelength dependent
and it is calculated as:
          mu = 1.189 + 0.789 * lambda  [cm^-1^]
The value of 1.978(cm^-1^)given in _exptl_absorpt_coefficient_mu
is the value at 1 \%A
;
_exptl_crystal_colour red
_exptl_crystal_density_diffrn 1.299
_exptl_crystal_density_method 'not measured'
_exptl_crystal_description block
_exptl_crystal_F_000 697.76
_exptl_crystal_size_max 1.50
_exptl_crystal_size_mid 1.50
_exptl_crystal_size_min 1.00
_refine_diff_density_max 0.227
_refine_diff_density_min -0.306
_refine_ls_extinction_coef 0.08E-05(3)
_refine_ls_extinction_method 'B-C Secondary type 1 Lorenzian'
_refine_ls_goodness_of_fit_all 1.57
_refine_ls_goodness_of_fit_ref 1.57
_refine_ls_hydrogen_treatment refall
_refine_ls_matrix_type full
_refine_ls_number_parameters 182
_refine_ls_number_reflns 22775
_refine_ls_number_restraints 0
_refine_ls_R_factor_gt 0.046
_refine_ls_shift/su_max 0.00
_refine_ls_structure_factor_coef Fsqd
_refine_ls_weighting_scheme sigma
_refine_ls_wR_factor_ref 0.055
_reflns_number_gt 22955
_reflns_number_total 22955
_reflns_threshold_expression >3sigma(I)
_cod_data_source_file pc5039sup1.cif
_cod_data_source_block Rubrene_neutron
_cod_depositor_comments
;
The following automatic conversions were performed:

data item '_geom_angle_publ_flag' value 'N' was changed to 'n' in
accordance with the
/home/saulius/struct/COD-crude-data/automatic-downloads/DataCite-retrospective/IUCr/depositions/lib/dictionaries/cif_core.dic
dictionary named 'cif_core.dic' version 2.4.2 last updated on
2011-04-26 (32 times).

data item '_geom_bond_publ_flag' value 'N' was changed to 'n' in
accordance with the
/home/saulius/struct/COD-crude-data/automatic-downloads/DataCite-retrospective/IUCr/depositions/lib/dictionaries/cif_core.dic
dictionary named 'cif_core.dic' version 2.4.2 last updated on
2011-04-26 (22 times).

Automatic conversion script
Id: cif_fix_values 7556 2019-12-06 15:28:31Z antanas 
;
_cod_original_cell_volume 2724.01(5)
_cod_original_sg_symbol_Hall '-C 2bc 2'
_cod_original_sg_symbol_H-M 'C m c a'
_cod_database_code 2312005

loop_
_symmetry_equiv_pos_site_id
_symmetry_equiv_pos_as_xyz
1 +x,+y,+z
2 -x,+y,+z
3 +x,-y+1/2,+z+1/2
4 -x,-y+1/2,+z+1/2
-1 -x,-y,-z
-2 +x,-y,-z
-3 -x,+y+1/2,-z+1/2
-4 +x,+y+1/2,-z+1/2
101 +x+1/2,+y+1/2,+z
102 -x+1/2,+y+1/2,+z
103 +x+1/2,-y,+z+1/2
104 -x+1/2,-y,+z+1/2
-101 -x+1/2,-y+1/2,-z
-102 +x+1/2,-y+1/2,-z
-103 -x+1/2,+y,-z+1/2
-104 +x+1/2,+y,-z+1/2

loop_
_atom_site_aniso_label
_atom_site_aniso_U_11
_atom_site_aniso_U_12
_atom_site_aniso_U_13
_atom_site_aniso_U_22
_atom_site_aniso_U_23
_atom_site_aniso_U_33
C1 0.00972(14) 0.0 0.0 0.00961(16) 0.00128(10) 0.01000(12)
C2 0.01055(10) 0.00085(8) 0.00014(7) 0.00988(11) 0.00104(7) 0.01081(9)
C3 0.01197(10) 0.00081(8) 0.00030(7) 0.00962(11) 0.00145(7) 0.01017(9)
C4 0.01527(12) 0.00258(9) 0.00125(8) 0.01163(12) 0.00323(8) 0.01362(10)
C5 0.01890(13) 0.00195(10) 0.00095(9) 0.01151(13) 0.00431(9) 0.01519(11)
C6 0.01057(10) 0.00134(8) -0.00027(7) 0.01180(12) 0.00068(8) 0.01127(9)
C7 0.01196(11) 0.00161(9) 0.00217(9) 0.01435(14) -0.00129(9) 0.01764(11)
C8 0.01101(12) 0.00269(10) 0.00259(10) 0.02017(16) 0.00194(11) 0.02509(14)
C9 0.01212(13) -0.00009(11) -0.00322(10) 0.02789(19) 0.00430(12) 0.02328(13)
C10 0.01691(14) -0.00163(12) -0.00526(10) 0.02736(19) -0.00124(11) 0.01664(11)
C11 0.01433(13) 0.00120(10) -0.00179(9) 0.01907(15) -0.00265(9) 0.01303(10)
H4 0.02046(30) 0.00487(25) 0.00183(26) 0.0317(4) 0.01129(29) 0.03996(34)
H5 0.0346(4) 0.00772(30) 0.00030(30) 0.0264(4) 0.01518(29) 0.0415(4)
H7 0.0301(4) 0.00163(29) 0.00099(27) 0.0336(4) -0.01463(29) 0.03486(33)
H8 0.0239(4) 0.00867(31) 0.00798(32) 0.0387(5) -0.0074(4) 0.0560(5)
H9 0.02014(35) 0.00106(34) -0.00968(31) 0.0592(6) 0.0017(4) 0.0495(5)
H10 0.0379(5) -0.0046(4) -0.01263(32) 0.0575(6) -0.0157(4) 0.0343(4)
H11 0.0297(4) 0.00819(31) 0.00041(27) 0.0417(5) -0.01561(31) 0.03419(33)

loop_
_atom_site_type_symbol
_atom_site_label
_atom_site_fract_x
_atom_site_fract_y
_atom_site_fract_z
_atom_site_occupancy
_atom_site_thermal_displace_type
_atom_site_U_iso_or_equiv
_atom_site_symmetry_multiplicity
C C1 0.027308(14) 0.0 0.0 1.0 Uani 0.00978 8
C C2 0.053187(10) -0.14434(4) 0.048949(17) 1.0 Uani 0.01041 16
C C3 0.026811(10) -0.29586(4) 0.087630(17) 1.0 Uani 0.01059 16
C C4 0.052041(11) -0.44708(4) 0.133976(19) 1.0 Uani 0.01351 16
C C5 0.026484(12) -0.58998(4) 0.175392(20) 1.0 Uani 0.0152 16
C C6 0.107508(10) -0.13462(4) 0.072664(17) 1.0 Uani 0.01121 16
C C7 0.142796(11) -0.24848(5) 0.028593(20) 1.0 Uani 0.01465 16
C C8 0.192043(12) -0.25130(5) 0.059554(22) 1.0 Uani 0.01876 16
C C9 0.207040(12) -0.13900(5) 0.134527(23) 1.0 Uani 0.0211 16
C C10 0.172212(13) -0.02479(5) 0.178858(21) 1.0 Uani 0.0203 16
C C11 0.122818(12) -0.02353(5) 0.148310(19) 1.0 Uani 0.01548 16
H H4 0.092469(27) -0.44660(12) 0.13632(5) 1.0 Uani 0.0307 16
H H5 0.046397(31) -0.70248(12) 0.21052(6) 1.0 Uani 0.03414 16
H H7 0.131310(29) -0.33549(12) -0.03021(5) 1.0 Uani 0.03286 16
H H8 0.218859(30) -0.34232(14) 0.02525(7) 1.0 Uani 0.03953 16
H H9 0.245535(30) -0.14180(15) 0.15836(6) 1.0 Uani 0.04295 16
H H10 0.183378(34) 0.06333(15) 0.23747(6) 1.0 Uani 0.04324 16
H H11 0.095524(31) 0.06350(13) 0.18360(5) 1.0 Uani 0.03518 16

loop_
_atom_type_symbol
_atom_type_number_in_cell
C 168.0
H 112.0

loop_
_geom_angle_atom_site_label_1
_geom_angle_atom_site_label_2
_geom_angle_atom_site_label_3
_geom_angle
_geom_angle_site_symmetry_1
_geom_angle_site_symmetry_3
_geom_angle_publ_flag
C1 C1 C2 119.109(17) 2_555 1_555 n
C2 C1 C2 121.782(34) 1_555 -2_555 n
C1 C2 C3 120.344(25) 1_555 1_555 n
C1 C2 C6 123.326(26) 1_555 1_555 n
C3 C2 C6 115.918(24) 1_555 1_555 n
C2 C3 C3 120.164(15) 1_555 2_555 n
C2 C3 C4 121.598(25) 1_555 1_555 n
C3 C3 C4 118.084(16) 2_555 1_555 n
C3 C4 C5 121.775(27) 1_555 1_555 n
C3 C4 H4 118.83(5) 1_555 1_555 n
C5 C4 H4 119.39(5) 1_555 1_555 n
C4 C5 C5 120.126(18) 1_555 2_555 n
C4 C5 H5 120.46(5) 1_555 1_555 n
C5 C5 H5 119.39(5) 2_555 1_555 n
C2 C6 C7 122.075(25) 1_555 1_555 n
C2 C6 C11 119.010(24) 1_555 1_555 n
C7 C6 C11 118.529(26) 1_555 1_555 n
C6 C7 C8 120.620(28) 1_555 1_555 n
C6 C7 H7 119.16(5) 1_555 1_555 n
C8 C7 H7 120.22(5) 1_555 1_555 n
C7 C8 C9 120.438(30) 1_555 1_555 n
C7 C8 H8 119.67(6) 1_555 1_555 n
C9 C8 H8 119.89(6) 1_555 1_555 n
C8 C9 C10 119.426(30) 1_555 1_555 n
C8 C9 H9 120.09(6) 1_555 1_555 n
C10 C9 H9 120.48(6) 1_555 1_555 n
C9 C10 C11 120.031(30) 1_555 1_555 n
C9 C10 H10 120.21(6) 1_555 1_555 n
C11 C10 H10 119.76(6) 1_555 1_555 n
C6 C11 C10 120.951(28) 1_555 1_555 n
C6 C11 H11 118.97(5) 1_555 1_555 n
C10 C11 H11 120.08(5) 1_555 1_555 n

loop_
_geom_bond_atom_site_label_1
_geom_bond_atom_site_label_2
_geom_bond_distance
_geom_bond_site_symmetry_2
_geom_bond_publ_flag
C1 C1 1.4636(8) 2_555 n
C1 C2 1.42557(33) 1_555 n
C2 C3 1.4067(4) 1_555 n
C2 C6 1.4957(4) 1_555 n
C3 C3 1.4370(5) 2_555 n
C3 C4 1.4362(4) 1_555 n
C4 C5 1.3646(4) 1_555 n
C4 H4 1.0839(8) 1_555 n
C5 C5 1.4194(6) 2_555 n
C5 H5 1.0875(8) 1_555 n
C6 C7 1.3966(4) 1_555 n
C6 C11 1.3980(4) 1_555 n
C7 C8 1.3911(4) 1_555 n
C7 H7 1.0862(8) 1_555 n
C8 C9 1.3931(5) 1_555 n
C8 H8 1.0855(9) 1_555 n
C9 C10 1.3914(5) 1_555 n
C9 H9 1.0858(9) 1_555 n
C10 C11 1.3929(5) 1_555 n
C10 H10 1.0863(9) 1_555 n
C11 C6 1.3980(4) 1_555 n
C11 H11 1.0837(8) 1_555 n
